data_7718131
loop_
_publ_author_name
'Sugimoto, Hideki'
'Yoneda, Akira'
'Yano, Mayuka'
'Sato, Kazunobu'
'Shiota, Yoshihito'
'Miyanishi, Mayuko'
'Yoshizawa, Kazunari'
'Itoh, Shinobu'

_publ_section_title
;
 Redox-active tin(II) complexes with sterically demanding
 <i>o</i>-phenylenediamido ligands and their reactivity with organic
 azides.
;
_journal_issue 12
_journal_name_full 'Dalton transactions (Cambridge, England : 2003)'
_journal_page_first 5025
_journal_page_last 5034
_journal_paper_doi 10.1039/d5dt00100e
_journal_volume 54
_journal_year 2025
_chemical_formula_moiety 'C70 H84 Cl2 N2 O Sn, C2 H3 N, C4 O'
_chemical_formula_sum 'C76 H87 Cl2 N3 O2 Sn'
_chemical_formula_weight 1264.07
_space_group_crystal_system monoclinic
_space_group_IT_number 14
_space_group_name_Hall '-P 2ybc'
_space_group_name_H-M_alt 'P 1 21/c 1'
_atom_sites_solution_hydrogens geom
_atom_sites_solution_primary dual
_audit_creation_date 2022-12-10
_audit_creation_method
;
Olex2 1.2
(compiled 2018.05.29 svn.r3508 for OlexSys, GUI svn.r5506)
;
_audit_update_record
;
2024-01-12 deposited with the CCDC.	2025-02-07 downloaded from the CCDC.
;
_cell_angle_alpha 90
_cell_angle_beta 106.496(7)
_cell_angle_gamma 90
_cell_formula_units_Z 4
_cell_length_a 17.3591(7)
_cell_length_b 18.5527(9)
_cell_length_c 22.2644(9)
_cell_measurement_reflns_used 95647
_cell_measurement_temperature 115
_cell_measurement_theta_max 27.5
_cell_measurement_theta_min 3.0
_cell_volume 6875.3(6)
_computing_molecular_graphics 'Olex2 (Dolomanov et al., 2009)'
_computing_publication_material 'Olex2 (Dolomanov et al., 2009)'
_computing_structure_refinement 'ShelXL (Sheldrick, 2015)'
_computing_structure_solution 'ShelXT (Sheldrick, 2015)'
_diffrn_ambient_temperature 115
_diffrn_detector 'Image Plate'
_diffrn_detector_type 'Rigaku IP'
_diffrn_measured_fraction_theta_full 0.998
_diffrn_measured_fraction_theta_max 0.997
_diffrn_measurement_device 'four-circle diffractometer'
_diffrn_measurement_device_type 'R-AXIS RAPID'
_diffrn_measurement_method '\w scans'
_diffrn_radiation_monochromator graphite
_diffrn_radiation_probe x-ray
_diffrn_radiation_type MoK\a
_diffrn_radiation_wavelength 0.71075
_diffrn_reflns_av_R_equivalents 0.0284
_diffrn_reflns_av_unetI/netI 0.0259
_diffrn_reflns_Laue_measured_fraction_full 0.998
_diffrn_reflns_Laue_measured_fraction_max 0.997
_diffrn_reflns_limit_h_max 22
_diffrn_reflns_limit_h_min -22
_diffrn_reflns_limit_k_max 24
_diffrn_reflns_limit_k_min -24
_diffrn_reflns_limit_l_max 28
_diffrn_reflns_limit_l_min -27
_diffrn_reflns_number 65637
_diffrn_reflns_point_group_measured_fraction_full 0.998
_diffrn_reflns_point_group_measured_fraction_max 0.997
_diffrn_reflns_theta_full 25.242
_diffrn_reflns_theta_max 27.476
_diffrn_reflns_theta_min 2.201
_diffrn_source 'sealed X-ray tube'
_diffrn_source_target Mo
_exptl_absorpt_coefficient_mu 0.496
_exptl_crystal_colour 'clear light orange'
_exptl_crystal_colour_lustre clear
_exptl_crystal_colour_modifier light
_exptl_crystal_colour_primary orange
_exptl_crystal_density_diffrn 1.221
_exptl_crystal_description block
_exptl_crystal_F_000 2656
_exptl_crystal_size_max 0.5
_exptl_crystal_size_mid 0.4
_exptl_crystal_size_min 0.2
_refine_diff_density_max 1.668
_refine_diff_density_min -0.881
_refine_diff_density_rms 0.079
_refine_ls_extinction_method none
_refine_ls_goodness_of_fit_ref 1.070
_refine_ls_hydrogen_treatment constr
_refine_ls_matrix_type full
_refine_ls_number_parameters 753
_refine_ls_number_reflns 15700
_refine_ls_number_restraints 0
_refine_ls_restrained_S_all 1.070
_refine_ls_R_factor_all 0.0553
_refine_ls_R_factor_gt 0.0450
_refine_ls_shift/su_max 0.001
_refine_ls_shift/su_mean 0.000
_refine_ls_structure_factor_coef Fsqd
_refine_ls_weighting_details 'w=1/[\s^2^(Fo^2^)+(0.0447P)^2^+12.9486P] where P=(Fo^2^+2Fc^2^)/3'
_refine_ls_weighting_scheme calc
_refine_ls_wR_factor_gt 0.1116
_refine_ls_wR_factor_ref 0.1162
_reflns_Friedel_coverage 0.000
_reflns_number_gt 13387
_reflns_number_total 15700
_reflns_threshold_expression 'I > 2\s(I)'
_cod_data_source_file d5dt00100e2.cif
_cod_data_source_block shelx_trans_CCDC4
_cod_depositor_comments 'Adding full bibliography for 7718127--7718131.cif.'
_cod_database_code 7718131
_shelx_shelxl_version_number 2018/1
_shelx_space_group_comment
;
The symmetry employed for this shelxl refinement is uniquely defined
by the following loop, which should always be used as a source of
symmetry information in preference to the above space-group names.
They are only intended as comments.
;
_shelx_estimated_absorpt_t_max 0.907
_shelx_estimated_absorpt_t_min 0.790
_olex2_refinement_description
;
1. Fixed Uiso
 At 1.2 times of:
  All C(H) groups, All C(H,H) groups
 At 1.5 times of:
  All C(H,H,H) groups
2. Others
 Fixed Sof: C73(0.75) C75(0.25)
3.a Ternary CH refined with riding coordinates:
 C49(H49), C52(H52), C22(H22), C19(H19), C64(H64), C34(H34), C31(H31), C61(H61)
3.b Secondary CH2 refined with riding coordinates:
 C70(H70A,H70B), C67(H67A,H67B), C68(H68A,H68B), C69(H69A,H69B)
3.c Aromatic/amide H refined with riding coordinates:
 C5(H5), C2(H2), C12(H12), C8(H8), C38(H38), C42(H42), C10(H10), C40(H40),
 C17(H17), C47(H47), C45(H45), C59(H59), C46(H46), C16(H16), C15(H15), C29(H29),
  C58(H58), C28(H28), C57(H57), C27(H27)
3.d Idealised Me refined as rotating group:
 C54(H54A,H54B,H54C), C51(H51A,H51B,H51C), C21(H21A,H21B,H21C), C50(H50A,H50B,
 H50C), C20(H20A,H20B,H20C), C66(H66A,H66B,H66C), C65(H65A,H65B,H65C), C35(H35A,
 H35B,H35C), C53(H53A,H53B,H53C), C24(H24A,H24B,H24C), C36(H36A,H36B,H36C),
 C32(H32A,H32B,H32C), C77(H77A,H77B,H77C), C23(H23A,H23B,H23C), C33(H33A,H33B,
 H33C), C62(H62A,H62B,H62C), C63(H63A,H63B,H63C)
;
_olex2_submission_special_instructions 'No special instructions were received'

loop_
_space_group_symop_operation_xyz
'x, y, z'
'-x, y+1/2, -z+1/2'
'-x, -y, -z'
'x, -y-1/2, z-1/2'

loop_
_atom_site_label
_atom_site_type_symbol
_atom_site_fract_x
_atom_site_fract_y
_atom_site_fract_z
_atom_site_U_iso_or_equiv
_atom_site_adp_type
_atom_site_occupancy
_atom_site_site_symmetry_order
_atom_site_calc_flag
_atom_site_refinement_flags_posn
_atom_site_refinement_flags_adp
_atom_site_refinement_flags_occupancy
_atom_site_disorder_assembly
_atom_site_disorder_group
Sn01 Sn 0.72277(2) 0.37406(2) 0.61577(2) 0.02284(6) Uani 1 1 d . . . . .
Cl2 Cl 0.68423(5) 0.60250(4) 0.35960(3) 0.03503(16) Uani 1 1 d . . . . .
Cl1 Cl 0.59178(6) 0.46008(4) 0.29828(3) 0.04311(19) Uani 1 1 d . . . . .
O1 O 0.84288(12) 0.31489(11) 0.60126(10) 0.0313(4) Uani 1 1 d . . . . .
N2 N 0.75238(12) 0.46597(11) 0.57157(9) 0.0191(4) Uani 1 1 d . . . . .
N1 N 0.66857(12) 0.35172(11) 0.52070(9) 0.0198(4) Uani 1 1 d . . . . .
C37 C 0.81163(14) 0.51452(12) 0.60439(11) 0.0176(5) Uani 1 1 d . . . . .
C5 C 0.72018(15) 0.52820(13) 0.46884(11) 0.0199(5) Uani 1 1 d . . . . .
H5 H 0.747902 0.570613 0.486898 0.024 Uiso 1 1 calc R . . . .
C6 C 0.71903(14) 0.46853(13) 0.50673(11) 0.0174(4) Uani 1 1 d . . . . .
C43 C 0.99828(15) 0.61187(13) 0.59109(11) 0.0200(5) Uani 1 1 d . . . . .
C39 C 0.93305(14) 0.58502(13) 0.61742(11) 0.0183(5) Uani 1 1 d . . . . .
C2 C 0.63718(16) 0.40555(14) 0.41489(12) 0.0228(5) Uani 1 1 d . . . . .
H2 H 0.608450 0.363921 0.396041 0.027 Uiso 1 1 calc R . . . .
C12 C 0.59027(14) 0.24817(14) 0.53253(11) 0.0203(5) Uani 1 1 d . . . . .
H12 H 0.576672 0.272841 0.565499 0.024 Uiso 1 1 calc R . . . .
C7 C 0.63820(14) 0.28267(13) 0.50029(11) 0.0187(5) Uani 1 1 d . . . . .
C41 C 0.87472(15) 0.57519(13) 0.70348(11) 0.0192(5) Uani 1 1 d . . . . .
C8 C 0.65851(14) 0.24498(13) 0.45235(11) 0.0194(5) Uani 1 1 d . . . . .
H8 H 0.692351 0.267061 0.430829 0.023 Uiso 1 1 calc R . . . .
C9 C 0.62964(14) 0.17551(13) 0.43590(11) 0.0193(5) Uani 1 1 d . . . . .
C44 C 1.06895(16) 0.57155(14) 0.59985(12) 0.0230(5) Uani 1 1 d . . . . .
C38 C 0.87296(14) 0.54083(13) 0.58093(11) 0.0183(5) Uani 1 1 d . . . . .
H38 H 0.873578 0.528405 0.539672 0.022 Uiso 1 1 calc R . . . .
C42 C 0.81384(14) 0.53254(13) 0.66634(11) 0.0182(5) Uani 1 1 d . . . . .
H42 H 0.772784 0.515125 0.683096 0.022 Uiso 1 1 calc R . . . .
C1 C 0.67512(14) 0.40595(13) 0.47926(11) 0.0183(5) Uani 1 1 d . . . . .
C10 C 0.58126(15) 0.14233(13) 0.46806(12) 0.0211(5) Uani 1 1 d . . . . .
H10 H 0.561171 0.095141 0.456631 0.025 Uiso 1 1 calc R . . . .
C40 C 0.93393(15) 0.60254(13) 0.67860(11) 0.0194(5) Uani 1 1 d . . . . .
H40 H 0.974782 0.633030 0.703223 0.023 Uiso 1 1 calc R . . . .
C14 C 0.72070(15) 0.08957(14) 0.40176(12) 0.0223(5) Uani 1 1 d . . . . .
C55 C 0.87951(15) 0.58847(14) 0.77111(11) 0.0223(5) Uani 1 1 d . . . . .
C49 C 1.08294(16) 0.50136(15) 0.63679(13) 0.0264(5) Uani 1 1 d . . . . .
H49 H 1.033808 0.491384 0.650393 0.032 Uiso 1 1 calc R . . . .
C52 C 0.91216(17) 0.72258(14) 0.54931(12) 0.0257(5) Uani 1 1 d . . . . .
H52 H 0.878555 0.699352 0.573675 0.031 Uiso 1 1 calc R . . . .
C18 C 0.60743(16) 0.14256(14) 0.32226(12) 0.0236(5) Uani 1 1 d . . . . .
C48 C 0.98769(16) 0.67730(14) 0.55822(12) 0.0236(5) Uani 1 1 d . . . . .
C22 C 0.53371(17) 0.19131(15) 0.30358(13) 0.0282(6) Uani 1 1 d . . . . .
H22 H 0.539812 0.227982 0.337535 0.034 Uiso 1 1 calc R . . . .
C60 C 0.93196(16) 0.54604(14) 0.81702(12) 0.0250(5) Uani 1 1 d . . . . .
C17 C 0.62883(19) 0.10194(16) 0.27659(13) 0.0315(6) Uani 1 1 d . . . . .
H17 H 0.597968 0.105705 0.233998 0.038 Uiso 1 1 calc R . . . .
C4 C 0.68110(16) 0.52635(14) 0.40470(12) 0.0230(5) Uani 1 1 d . . . . .
C13 C 0.65317(15) 0.13521(13) 0.38519(11) 0.0196(5) Uani 1 1 d . . . . .
C11 C 0.56212(15) 0.17834(14) 0.51721(12) 0.0219(5) Uani 1 1 d . . . . .
C30 C 0.54851(19) 0.09117(16) 0.59995(13) 0.0313(6) Uani 1 1 d . . . . .
C25 C 0.51250(17) 0.14246(14) 0.55409(13) 0.0256(6) Uani 1 1 d . . . . .
C47 C 1.04817(18) 0.70057(16) 0.53264(13) 0.0310(6) Uani 1 1 d . . . . .
H47 H 1.041645 0.744602 0.509969 0.037 Uiso 1 1 calc R . . . .
C19 C 0.77181(16) 0.08123(15) 0.46959(13) 0.0273(6) Uani 1 1 d . . . . .
H19 H 0.751950 0.116814 0.495487 0.033 Uiso 1 1 calc R . . . .
C45 C 1.12814(17) 0.59687(16) 0.57354(13) 0.0296(6) Uani 1 1 d . . . . .
H45 H 1.176214 0.569994 0.578947 0.036 Uiso 1 1 calc R . . . .
C3 C 0.64086(17) 0.46518(15) 0.37805(12) 0.0254(5) Uani 1 1 d . . . . .
C59 C 0.93689(19) 0.55882(16) 0.88005(13) 0.0320(6) Uani 1 1 d . . . . .
H59 H 0.972350 0.530680 0.911730 0.038 Uiso 1 1 calc R . . . .
C46 C 1.11757(18) 0.66040(17) 0.53984(14) 0.0331(6) Uani 1 1 d . . . . .
H46 H 1.157789 0.676553 0.521618 0.040 Uiso 1 1 calc R . . . .
C16 C 0.69452(19) 0.05634(16) 0.29283(14) 0.0329(6) Uani 1 1 d . . . . .
H16 H 0.708186 0.028788 0.261367 0.039 Uiso 1 1 calc R . . . .
C64 C 0.97926(17) 0.48415(16) 0.79980(13) 0.0294(6) Uani 1 1 d . . . . .
H64 H 0.981957 0.492845 0.756112 0.035 Uiso 1 1 calc R . . . .
C34 C 0.6378(2) 0.07440(18) 0.61547(15) 0.0388(7) Uani 1 1 d . . . . .
H34 H 0.655403 0.085056 0.577342 0.047 Uiso 1 1 calc R . . . .
C15 C 0.74046(17) 0.05056(15) 0.35452(13) 0.0285(6) Uani 1 1 d . . . . .
H15 H 0.786005 0.019701 0.364908 0.034 Uiso 1 1 calc R . . . .
C54 C 0.86289(18) 0.72421(17) 0.48058(14) 0.0328(6) Uani 1 1 d . . . . .
H54A H 0.896250 0.742469 0.455037 0.049 Uiso 1 1 calc GR . . . .
H54B H 0.816294 0.755839 0.475670 0.049 Uiso 1 1 calc GR . . . .
H54C H 0.844512 0.675369 0.466909 0.049 Uiso 1 1 calc GR . . . .
C51 C 1.09400(19) 0.43848(16) 0.59567(15) 0.0336(6) Uani 1 1 d . . . . .
H51A H 1.046387 0.434286 0.559472 0.050 Uiso 1 1 calc GR . . . .
H51B H 1.101226 0.393734 0.620027 0.050 Uiso 1 1 calc GR . . . .
H51C H 1.141462 0.447112 0.581151 0.050 Uiso 1 1 calc GR . . . .
C56 C 0.83187(18) 0.64185(16) 0.78769(13) 0.0316(6) Uani 1 1 d . . . . .
C29 C 0.5015(2) 0.05871(19) 0.63384(14) 0.0410(8) Uani 1 1 d . . . . .
H29 H 0.524636 0.023275 0.664463 0.049 Uiso 1 1 calc R . . . .
C26 C 0.43148(18) 0.16180(16) 0.54313(14) 0.0322(6) Uani 1 1 d . . . . .
C76 C 0.8419(2) 0.22813(18) 0.79011(16) 0.0405(7) Uani 1 1 d . . . . .
C21 C 0.7627(2) 0.00621(18) 0.49452(15) 0.0394(7) Uani 1 1 d . . . . .
H21A H 0.706025 -0.002715 0.491277 0.059 Uiso 1 1 calc GR . . . .
H21B H 0.794575 0.002921 0.538489 0.059 Uiso 1 1 calc GR . . . .
H21C H 0.781666 -0.029850 0.469846 0.059 Uiso 1 1 calc GR . . . .
C58 C 0.8911(2) 0.61160(18) 0.89670(14) 0.0403(8) Uani 1 1 d . . . . .
H58 H 0.895463 0.619879 0.939650 0.048 Uiso 1 1 calc R . . . .
C50 C 1.1540(2) 0.50788(18) 0.69585(15) 0.0393(7) Uani 1 1 d . . . . .
H50A H 1.202894 0.519044 0.683983 0.059 Uiso 1 1 calc GR . . . .
H50B H 1.161170 0.462226 0.718926 0.059 Uiso 1 1 calc GR . . . .
H50C H 1.143436 0.546532 0.722454 0.059 Uiso 1 1 calc GR . . . .
C28 C 0.4216(2) 0.0776(2) 0.62336(16) 0.0477(9) Uani 1 1 d . . . . .
H28 H 0.390281 0.055116 0.646813 0.057 Uiso 1 1 calc R . . . .
C70 C 0.92138(19) 0.34695(18) 0.62848(16) 0.0380(7) Uani 1 1 d . . . . .
H70A H 0.918365 0.384833 0.659050 0.046 Uiso 1 1 calc R . . . .
H70B H 0.941949 0.368760 0.595478 0.046 Uiso 1 1 calc R . . . .
C67 C 0.8480(2) 0.23742(17) 0.60958(17) 0.0444(8) Uani 1 1 d . . . . .
H67A H 0.819396 0.212653 0.570186 0.053 Uiso 1 1 calc R . . . .
H67B H 0.823812 0.222462 0.642874 0.053 Uiso 1 1 calc R . . . .
C57 C 0.8389(2) 0.65239(19) 0.85130(15) 0.0411(8) Uani 1 1 d . . . . .
H57 H 0.807158 0.688278 0.863316 0.049 Uiso 1 1 calc R . . . .
C20 C 0.86024(18) 0.09798(19) 0.47688(16) 0.0400(7) Uani 1 1 d . . . . .
H20A H 0.882169 0.062054 0.453936 0.060 Uiso 1 1 calc GR . . . .
H20B H 0.890365 0.096550 0.521346 0.060 Uiso 1 1 calc GR . . . .
H20C H 0.864864 0.146066 0.460017 0.060 Uiso 1 1 calc GR . . . .
N3 N 0.8926(2) 0.2130(2) 0.77072(17) 0.0634(10) Uani 1 1 d . . . . .
C31 C 0.39171(19) 0.21811(18) 0.49461(17) 0.0407(8) Uani 1 1 d . . . . .
H31 H 0.430218 0.230500 0.470239 0.049 Uiso 1 1 calc R . . . .
C66 C 0.9337(2) 0.41336(17) 0.79952(15) 0.0389(7) Uani 1 1 d . . . . .
H66A H 0.928955 0.403902 0.841621 0.058 Uiso 1 1 calc GR . . . .
H66B H 0.963112 0.373787 0.786856 0.058 Uiso 1 1 calc GR . . . .
H66C H 0.879993 0.417108 0.769907 0.058 Uiso 1 1 calc GR . . . .
C27 C 0.3875(2) 0.1287(2) 0.57910(17) 0.0441(8) Uani 1 1 d . . . . .
H27 H 0.332820 0.141714 0.572845 0.053 Uiso 1 1 calc R . . . .
C65 C 1.0655(2) 0.4787(2) 0.84201(17) 0.0462(8) Uani 1 1 d . . . . .
H65A H 1.092553 0.525204 0.842665 0.069 Uiso 1 1 calc GR . . . .
H65B H 1.094283 0.441466 0.825848 0.069 Uiso 1 1 calc GR . . . .
H65C H 1.064857 0.466094 0.884613 0.069 Uiso 1 1 calc GR . . . .
C68 C 0.9357(2) 0.2192(2) 0.62771(17) 0.0479(9) Uani 1 1 d . . . . .
H68A H 0.953906 0.208866 0.590281 0.057 Uiso 1 1 calc R . . . .
H68B H 0.947441 0.176972 0.656034 0.057 Uiso 1 1 calc R . . . .
C69 C 0.9754(2) 0.2861(2) 0.66068(18) 0.0470(8) Uani 1 1 d . . . . .
H69A H 1.030170 0.291715 0.656060 0.056 Uiso 1 1 calc R . . . .
H69B H 0.978960 0.284364 0.705823 0.056 Uiso 1 1 calc R . . . .
C35 C 0.6851(2) 0.1242(2) 0.66814(18) 0.0528(10) Uani 1 1 d . . . . .
H35A H 0.673057 0.174600 0.655699 0.079 Uiso 1 1 calc GR . . . .
H35B H 0.742792 0.115497 0.675936 0.079 Uiso 1 1 calc GR . . . .
H35C H 0.669663 0.114448 0.706403 0.079 Uiso 1 1 calc GR . . . .
C53 C 0.9322(2) 0.79914(18) 0.57478(17) 0.0453(8) Uani 1 1 d . . . . .
H53A H 0.959608 0.796957 0.619771 0.068 Uiso 1 1 calc GR . . . .
H53B H 0.882516 0.827022 0.567814 0.068 Uiso 1 1 calc GR . . . .
H53C H 0.967392 0.822387 0.553057 0.068 Uiso 1 1 calc GR . . . .
C24 C 0.4584(2) 0.1474(2) 0.3010(2) 0.0511(9) Uani 1 1 d . . . . .
H24A H 0.449192 0.112225 0.266884 0.077 Uiso 1 1 calc GR . . . .
H24B H 0.412019 0.179768 0.293676 0.077 Uiso 1 1 calc GR . . . .
H24C H 0.465650 0.122070 0.340869 0.077 Uiso 1 1 calc GR . . . .
C36 C 0.6585(3) -0.0040(2) 0.6333(2) 0.0602(10) Uani 1 1 d . . . . .
H36A H 0.645592 -0.014980 0.672390 0.090 Uiso 1 1 calc GR . . . .
H36B H 0.715978 -0.011925 0.639072 0.090 Uiso 1 1 calc GR . . . .
H36C H 0.627273 -0.035520 0.599880 0.090 Uiso 1 1 calc GR . . . .
O2 O 0.5862(3) 0.4532(3) 0.6141(2) 0.1037(13) Uiso 1 1 d . . . . .
C61 C 0.7738(2) 0.6877(2) 0.73923(16) 0.0453(8) Uani 1 1 d . . . . .
H61 H 0.773633 0.669003 0.697066 0.054 Uiso 1 1 calc R . . . .
C32 C 0.3143(2) 0.1905(2) 0.44825(19) 0.0545(10) Uani 1 1 d . . . . .
H32A H 0.326643 0.148863 0.425496 0.082 Uiso 1 1 calc GR . . . .
H32B H 0.290553 0.228807 0.418457 0.082 Uiso 1 1 calc GR . . . .
H32C H 0.276192 0.176095 0.471152 0.082 Uiso 1 1 calc GR . . . .
C77 C 0.7756(3) 0.2475(3) 0.8141(2) 0.0607(11) Uani 1 1 d . . . . .
H77A H 0.736444 0.275998 0.782613 0.091 Uiso 1 1 calc GR . . . .
H77B H 0.795558 0.276069 0.852388 0.091 Uiso 1 1 calc GR . . . .
H77C H 0.749686 0.203685 0.823460 0.091 Uiso 1 1 calc GR . . . .
C23 C 0.5245(3) 0.2321(3) 0.2428(2) 0.0636(12) Uani 1 1 d . . . . .
H23A H 0.572905 0.260761 0.246043 0.095 Uiso 1 1 calc GR . . . .
H23B H 0.477753 0.264070 0.234922 0.095 Uiso 1 1 calc GR . . . .
H23C H 0.516842 0.197696 0.208170 0.095 Uiso 1 1 calc GR . . . .
C33 C 0.3747(2) 0.2869(2) 0.5263(2) 0.0644(12) Uani 1 1 d . . . . .
H33A H 0.338549 0.275909 0.551780 0.097 Uiso 1 1 calc GR . . . .
H33B H 0.349501 0.322554 0.494299 0.097 Uiso 1 1 calc GR . . . .
H33C H 0.425303 0.306347 0.553186 0.097 Uiso 1 1 calc GR . . . .
C62 C 0.7976(4) 0.7648(3) 0.7419(2) 0.101(2) Uani 1 1 d . . . . .
H62A H 0.805902 0.782987 0.784544 0.151 Uiso 1 1 calc GR . . . .
H62B H 0.754978 0.792643 0.712834 0.151 Uiso 1 1 calc GR . . . .
H62C H 0.847503 0.769542 0.729928 0.151 Uiso 1 1 calc GR . . . .
C74 C 0.5865(4) 0.5163(4) 0.6290(3) 0.104(2) Uiso 1 1 d . . . . .
C63 C 0.6875(3) 0.6797(4) 0.7450(4) 0.111(2) Uani 1 1 d . . . . .
H63A H 0.674989 0.628497 0.747366 0.166 Uiso 1 1 calc GR . . . .
H63B H 0.649371 0.701279 0.708206 0.166 Uiso 1 1 calc GR . . . .
H63C H 0.683572 0.704335 0.782907 0.166 Uiso 1 1 calc GR . . . .
C72 C 0.5351(5) 0.5344(5) 0.5290(4) 0.136(3) Uiso 1 1 d . . . . .
C71 C 0.5094(6) 0.4515(6) 0.5430(5) 0.160(4) Uiso 1 1 d . . . . .
C73 C 0.5892(7) 0.5700(7) 0.5961(6) 0.135(4) Uiso 0.75 1 d . . P . .
C75 C 0.5762(14) 0.6106(13) 0.6273(11) 0.080(6) Uiso 0.25 1 d . . P . .

loop_
_atom_site_aniso_label
_atom_site_aniso_U_11
_atom_site_aniso_U_22
_atom_site_aniso_U_33
_atom_site_aniso_U_23
_atom_site_aniso_U_13
_atom_site_aniso_U_12
Sn01 0.02762(10) 0.02538(10) 0.01629(9) -0.00229(6) 0.00746(7) -0.00955(7)
Cl2 0.0467(4) 0.0273(3) 0.0270(3) 0.0067(3) 0.0039(3) 0.0018(3)
Cl1 0.0620(5) 0.0383(4) 0.0193(3) -0.0001(3) -0.0042(3) -0.0027(4)
O1 0.0309(10) 0.0271(10) 0.0356(11) 0.0035(8) 0.0087(9) -0.0007(8)
N2 0.0213(10) 0.0201(10) 0.0159(9) -0.0028(8) 0.0054(8) -0.0049(8)
N1 0.0210(10) 0.0211(10) 0.0167(9) -0.0036(8) 0.0045(8) -0.0057(8)
C37 0.0182(11) 0.0156(11) 0.0180(11) -0.0016(8) 0.0034(9) 0.0010(9)
C5 0.0189(11) 0.0193(11) 0.0207(12) -0.0021(9) 0.0042(10) 0.0006(9)
C6 0.0158(11) 0.0206(11) 0.0162(11) -0.0033(9) 0.0050(9) 0.0008(9)
C43 0.0203(12) 0.0227(12) 0.0165(11) -0.0024(9) 0.0041(9) -0.0062(9)
C39 0.0195(11) 0.0167(11) 0.0187(11) 0.0017(9) 0.0052(9) 0.0003(9)
C2 0.0237(13) 0.0219(12) 0.0201(12) -0.0051(9) 0.0020(10) -0.0017(10)
C12 0.0188(11) 0.0242(12) 0.0188(11) -0.0060(9) 0.0069(9) -0.0031(9)
C7 0.0161(11) 0.0204(12) 0.0182(11) -0.0027(9) 0.0026(9) -0.0019(9)
C41 0.0225(12) 0.0174(11) 0.0175(11) -0.0016(9) 0.0053(9) 0.0010(9)
C8 0.0162(11) 0.0231(12) 0.0196(11) -0.0010(9) 0.0060(9) -0.0027(9)
C9 0.0182(11) 0.0211(12) 0.0183(11) -0.0020(9) 0.0048(9) 0.0011(9)
C44 0.0234(13) 0.0263(13) 0.0195(12) -0.0019(10) 0.0062(10) -0.0043(10)
C38 0.0214(12) 0.0175(11) 0.0158(11) -0.0002(8) 0.0049(9) 0.0007(9)
C42 0.0188(11) 0.0191(11) 0.0172(11) -0.0017(9) 0.0059(9) -0.0019(9)
C1 0.0178(11) 0.0186(11) 0.0196(11) -0.0030(9) 0.0070(9) -0.0005(9)
C10 0.0215(12) 0.0194(12) 0.0229(12) -0.0042(9) 0.0073(10) -0.0027(9)
C40 0.0189(11) 0.0182(11) 0.0189(11) -0.0022(9) 0.0017(9) -0.0029(9)
C14 0.0209(12) 0.0238(13) 0.0227(12) -0.0025(10) 0.0069(10) -0.0016(10)
C55 0.0240(12) 0.0250(13) 0.0176(11) -0.0066(9) 0.0055(10) -0.0087(10)
C49 0.0257(13) 0.0281(14) 0.0276(13) 0.0023(11) 0.0114(11) 0.0026(11)
C52 0.0288(14) 0.0222(13) 0.0248(13) 0.0023(10) 0.0055(11) -0.0033(10)
C18 0.0256(13) 0.0230(13) 0.0232(12) -0.0008(10) 0.0083(11) -0.0003(10)
C48 0.0248(13) 0.0250(13) 0.0194(12) -0.0008(9) 0.0037(10) -0.0062(10)
C22 0.0300(14) 0.0275(14) 0.0239(13) -0.0024(10) 0.0022(11) 0.0042(11)
C60 0.0277(13) 0.0263(13) 0.0206(12) -0.0024(10) 0.0063(10) -0.0127(11)
C17 0.0405(16) 0.0363(15) 0.0183(12) -0.0025(11) 0.0093(12) 0.0028(13)
C4 0.0247(13) 0.0218(12) 0.0211(12) 0.0037(9) 0.0043(10) 0.0040(10)
C13 0.0203(12) 0.0201(12) 0.0201(11) -0.0033(9) 0.0085(10) -0.0032(9)
C11 0.0204(12) 0.0242(12) 0.0228(12) -0.0032(10) 0.0087(10) -0.0040(10)
C30 0.0388(16) 0.0328(15) 0.0249(13) -0.0057(11) 0.0134(12) -0.0136(12)
C25 0.0294(14) 0.0250(13) 0.0268(13) -0.0098(10) 0.0153(11) -0.0112(10)
C47 0.0329(15) 0.0312(15) 0.0288(14) 0.0067(11) 0.0083(12) -0.0091(12)
C19 0.0248(13) 0.0299(14) 0.0249(13) -0.0044(10) 0.0034(11) 0.0041(11)
C45 0.0236(13) 0.0368(15) 0.0305(14) -0.0002(12) 0.0113(11) -0.0025(11)
C3 0.0305(14) 0.0267(13) 0.0160(11) -0.0016(10) 0.0017(10) 0.0034(11)
C59 0.0405(16) 0.0354(15) 0.0179(12) -0.0017(11) 0.0048(12) -0.0189(13)
C46 0.0280(14) 0.0426(17) 0.0313(15) 0.0037(12) 0.0128(12) -0.0114(12)
C16 0.0420(17) 0.0352(16) 0.0273(14) -0.0062(12) 0.0194(13) 0.0050(13)
C64 0.0315(15) 0.0322(15) 0.0230(13) 0.0065(11) 0.0053(11) 0.0008(12)
C34 0.0388(17) 0.0453(18) 0.0330(16) 0.0109(13) 0.0118(14) -0.0035(14)
C15 0.0268(14) 0.0291(14) 0.0321(14) -0.0039(11) 0.0126(12) 0.0045(11)
C54 0.0319(15) 0.0327(15) 0.0310(15) 0.0027(12) 0.0046(12) 0.0016(12)
C51 0.0349(16) 0.0294(15) 0.0402(16) -0.0020(12) 0.0165(13) -0.0013(12)
C56 0.0318(15) 0.0367(16) 0.0264(14) -0.0138(11) 0.0087(12) -0.0040(12)
C29 0.052(2) 0.0460(19) 0.0278(15) -0.0025(13) 0.0158(14) -0.0225(16)
C26 0.0297(15) 0.0339(15) 0.0383(16) -0.0128(12) 0.0181(13) -0.0099(12)
C76 0.047(2) 0.0376(17) 0.0372(17) 0.0081(13) 0.0124(15) 0.0107(14)
C21 0.0405(18) 0.0420(18) 0.0299(15) 0.0053(13) 0.0008(13) -0.0017(14)
C58 0.058(2) 0.0442(18) 0.0229(14) -0.0154(13) 0.0190(14) -0.0253(16)
C50 0.0431(18) 0.0405(18) 0.0307(15) 0.0044(13) 0.0048(14) 0.0078(14)
C28 0.053(2) 0.060(2) 0.0400(18) -0.0117(16) 0.0288(17) -0.0317(18)
C70 0.0311(16) 0.0380(17) 0.0425(18) -0.0013(14) 0.0069(14) -0.0015(13)
C67 0.053(2) 0.0261(15) 0.0492(19) 0.0004(14) 0.0062(17) 0.0003(14)
C57 0.0484(19) 0.0468(19) 0.0333(16) -0.0218(14) 0.0200(15) -0.0090(15)
C20 0.0243(15) 0.0449(18) 0.0445(18) -0.0069(14) -0.0005(13) -0.0019(13)
N3 0.058(2) 0.075(2) 0.065(2) 0.0294(19) 0.0309(18) 0.0280(18)
C31 0.0271(15) 0.0397(17) 0.060(2) -0.0054(15) 0.0202(15) 0.0011(13)
C66 0.0468(19) 0.0280(15) 0.0376(17) 0.0004(12) 0.0048(14) 0.0013(13)
C27 0.0361(17) 0.054(2) 0.051(2) -0.0171(16) 0.0270(16) -0.0194(15)
C65 0.0320(17) 0.053(2) 0.047(2) 0.0108(16) 0.0012(15) -0.0008(15)
C68 0.059(2) 0.044(2) 0.0435(19) 0.0070(15) 0.0199(17) 0.0203(17)
C69 0.0323(17) 0.054(2) 0.055(2) 0.0142(17) 0.0127(16) 0.0056(15)
C35 0.045(2) 0.059(2) 0.046(2) 0.0121(17) -0.0003(16) -0.0167(18)
C53 0.0461(19) 0.0327(17) 0.051(2) -0.0139(15) 0.0042(16) -0.0021(14)
C24 0.0313(17) 0.0417(19) 0.073(3) -0.0024(18) 0.0027(17) 0.0022(14)
C36 0.061(3) 0.051(2) 0.070(3) 0.011(2) 0.021(2) 0.0030(19)
C61 0.0453(19) 0.048(2) 0.0381(17) -0.0172(15) 0.0049(15) 0.0156(16)
C32 0.040(2) 0.060(2) 0.060(2) -0.0111(19) 0.0094(18) 0.0056(17)
C77 0.062(3) 0.071(3) 0.057(2) 0.001(2) 0.029(2) 0.021(2)
C23 0.064(3) 0.071(3) 0.058(2) 0.033(2) 0.021(2) 0.027(2)
C33 0.043(2) 0.043(2) 0.107(4) -0.024(2) 0.021(2) -0.0017(17)
C62 0.139(5) 0.057(3) 0.066(3) 0.014(2) -0.035(3) -0.016(3)
C63 0.054(3) 0.119(5) 0.163(7) 0.043(5) 0.037(4) 0.041(3)

loop_
_atom_type_symbol
_atom_type_description
_atom_type_scat_dispersion_real
_atom_type_scat_dispersion_imag
_atom_type_scat_source
C C 0.0033 0.0016 'International Tables Vol C Tables 4.2.6.8 and 6.1.1.4'
H H 0.0000 0.0000 'International Tables Vol C Tables 4.2.6.8 and 6.1.1.4'
Cl Cl 0.1484 0.1585 'International Tables Vol C Tables 4.2.6.8 and 6.1.1.4'
N N 0.0061 0.0033 'International Tables Vol C Tables 4.2.6.8 and 6.1.1.4'
O O 0.0106 0.0060 'International Tables Vol C Tables 4.2.6.8 and 6.1.1.4'
Sn Sn -0.6537 1.4246 'International Tables Vol C Tables 4.2.6.8 and 6.1.1.4'

loop_
_geom_angle_atom_site_label_1
_geom_angle_atom_site_label_2
_geom_angle_atom_site_label_3
_geom_angle
_geom_angle_site_symmetry_1
_geom_angle_site_symmetry_3
_geom_angle_publ_flag
N2 Sn01 O1 88.36(7) . . ?
N1 Sn01 O1 86.17(8) . . ?
N1 Sn01 N2 77.73(8) . . ?
C70 O1 Sn01 119.53(17) . . ?
C67 O1 Sn01 116.76(19) . . ?
C67 O1 C70 109.7(2) . . ?
C37 N2 Sn01 121.06(15) . . ?
C6 N2 Sn01 115.26(15) . . ?
C6 N2 C37 122.9(2) . . ?
C7 N1 Sn01 121.58(16) . . ?
C1 N1 Sn01 115.36(15) . . ?
C1 N1 C7 122.4(2) . . ?
N2 C37 C42 118.2(2) . . ?
C38 C37 N2 123.4(2) . . ?
C38 C37 C42 118.1(2) . . ?
C6 C5 H5 119.6 . . ?
C6 C5 C4 120.8(2) . . ?
C4 C5 H5 119.6 . . ?
N2 C6 C5 125.4(2) . . ?
N2 C6 C1 115.5(2) . . ?
C5 C6 C1 118.9(2) . . ?
C44 C43 C39 119.7(2) . . ?
C48 C43 C39 119.3(2) . . ?
C48 C43 C44 120.9(2) . . ?
C38 C39 C43 119.4(2) . . ?
C38 C39 C40 120.3(2) . . ?
C40 C39 C43 120.2(2) . . ?
C1 C2 H2 119.5 . . ?
C3 C2 H2 119.5 . . ?
C3 C2 C1 120.9(2) . . ?
C7 C12 H12 119.4 . . ?
C11 C12 H12 119.4 . . ?
C11 C12 C7 121.2(2) . . ?
C12 C7 N1 118.2(2) . . ?
C12 C7 C8 118.5(2) . . ?
C8 C7 N1 123.1(2) . . ?
C42 C41 C40 119.5(2) . . ?
C42 C41 C55 120.4(2) . . ?
C40 C41 C55 120.0(2) . . ?
C7 C8 H8 119.6 . . ?
C9 C8 C7 120.8(2) . . ?
C9 C8 H8 119.6 . . ?
C8 C9 C13 120.2(2) . . ?
C10 C9 C8 119.9(2) . . ?
C10 C9 C13 119.9(2) . . ?
C43 C44 C49 122.0(2) . . ?
C45 C44 C43 118.7(2) . . ?
C45 C44 C49 119.3(2) . . ?
C37 C38 H38 119.7 . . ?
C39 C38 C37 120.7(2) . . ?
C39 C38 H38 119.7 . . ?
C37 C42 H42 119.3 . . ?
C41 C42 C37 121.5(2) . . ?
C41 C42 H42 119.3 . . ?
N1 C1 C6 116.0(2) . . ?
N1 C1 C2 125.0(2) . . ?
C2 C1 C6 118.9(2) . . ?
C9 C10 H10 119.9 . . ?
C9 C10 C11 120.2(2) . . ?
C11 C10 H10 119.9 . . ?
C39 C40 H40 120.1 . . ?
C41 C40 C39 119.8(2) . . ?
C41 C40 H40 120.1 . . ?
C13 C14 C19 121.8(2) . . ?
C15 C14 C13 118.6(2) . . ?
C15 C14 C19 119.6(2) . . ?
C60 C55 C41 118.5(2) . . ?
C60 C55 C56 120.9(2) . . ?
C56 C55 C41 120.6(2) . . ?
C44 C49 H49 107.6 . . ?
C44 C49 C51 110.9(2) . . ?
C44 C49 C50 111.3(2) . . ?
C51 C49 H49 107.6 . . ?
C51 C49 C50 111.5(2) . . ?
C50 C49 H49 107.6 . . ?
C48 C52 H52 107.8 . . ?
C48 C52 C54 111.0(2) . . ?
C48 C52 C53 111.5(2) . . ?
C54 C52 H52 107.8 . . ?
C54 C52 C53 110.9(2) . . ?
C53 C52 H52 107.8 . . ?
C17 C18 C22 119.8(2) . . ?
C17 C18 C13 118.7(2) . . ?
C13 C18 C22 121.4(2) . . ?
C43 C48 C52 121.7(2) . . ?
C47 C48 C43 118.5(3) . . ?
C47 C48 C52 119.7(2) . . ?
C18 C22 H22 107.3 . . ?
C18 C22 C24 109.7(2) . . ?
C24 C22 H22 107.3 . . ?
C23 C22 C18 114.0(3) . . ?
C23 C22 H22 107.3 . . ?
C23 C22 C24 111.1(3) . . ?
C55 C60 C64 121.7(2) . . ?
C59 C60 C55 118.5(3) . . ?
C59 C60 C64 119.7(3) . . ?
C18 C17 H17 119.7 . . ?
C16 C17 C18 120.6(3) . . ?
C16 C17 H17 119.7 . . ?
C5 C4 Cl2 118.9(2) . . ?
C3 C4 Cl2 121.0(2) . . ?
C3 C4 C5 120.1(2) . . ?
C14 C13 C9 119.1(2) . . ?
C18 C13 C9 120.2(2) . . ?
C18 C13 C14 120.8(2) . . ?
C12 C11 C10 119.4(2) . . ?
C12 C11 C25 119.6(2) . . ?
C10 C11 C25 121.0(2) . . ?
C25 C30 C34 121.2(2) . . ?
C29 C30 C25 118.5(3) . . ?
C29 C30 C34 120.2(3) . . ?
C30 C25 C11 119.4(2) . . ?
C26 C25 C11 119.5(3) . . ?
C26 C25 C30 121.1(3) . . ?
C48 C47 H47 119.5 . . ?
C46 C47 C48 121.0(3) . . ?
C46 C47 H47 119.5 . . ?
C14 C19 H19 107.7 . . ?
C14 C19 C20 111.6(2) . . ?
C21 C19 C14 111.2(2) . . ?
C21 C19 H19 107.7 . . ?
C21 C19 C20 110.6(3) . . ?
C20 C19 H19 107.7 . . ?
C44 C45 H45 119.6 . . ?
C46 C45 C44 120.9(3) . . ?
C46 C45 H45 119.6 . . ?
C2 C3 Cl1 117.9(2) . . ?
C4 C3 Cl1 121.8(2) . . ?
C4 C3 C2 120.3(2) . . ?
C60 C59 H59 119.5 . . ?
C58 C59 C60 120.9(3) . . ?
C58 C59 H59 119.5 . . ?
C47 C46 H46 120.1 . . ?
C45 C46 C47 119.9(3) . . ?
C45 C46 H46 120.1 . . ?
C17 C16 H16 119.8 . . ?
C15 C16 C17 120.5(3) . . ?
C15 C16 H16 119.8 . . ?
C60 C64 H64 107.5 . . ?
C60 C64 C66 109.4(2) . . ?
C60 C64 C65 113.5(3) . . ?
C66 C64 H64 107.5 . . ?
C65 C64 H64 107.5 . . ?
C65 C64 C66 111.1(3) . . ?
C30 C34 H34 107.7 . . ?
C30 C34 C35 109.9(3) . . ?
C30 C34 C36 113.8(3) . . ?
C35 C34 H34 107.7 . . ?
C36 C34 H34 107.7 . . ?
C36 C34 C35 109.9(3) . . ?
C14 C15 H15 119.6 . . ?
C16 C15 C14 120.8(3) . . ?
C16 C15 H15 119.6 . . ?
C52 C54 H54A 109.5 . . ?
C52 C54 H54B 109.5 . . ?
C52 C54 H54C 109.5 . . ?
H54A C54 H54B 109.5 . . ?
H54A C54 H54C 109.5 . . ?
H54B C54 H54C 109.5 . . ?
C49 C51 H51A 109.5 . . ?
C49 C51 H51B 109.5 . . ?
C49 C51 H51C 109.5 . . ?
H51A C51 H51B 109.5 . . ?
H51A C51 H51C 109.5 . . ?
H51B C51 H51C 109.5 . . ?
C55 C56 C61 122.1(2) . . ?
C57 C56 C55 118.4(3) . . ?
C57 C56 C61 119.5(3) . . ?
C30 C29 H29 119.6 . . ?
C28 C29 C30 120.8(3) . . ?
C28 C29 H29 119.6 . . ?
C25 C26 C31 122.0(3) . . ?
C27 C26 C25 118.2(3) . . ?
C27 C26 C31 119.9(3) . . ?
N3 C76 C77 179.0(4) . . ?
C19 C21 H21A 109.5 . . ?
C19 C21 H21B 109.5 . . ?
C19 C21 H21C 109.5 . . ?
H21A C21 H21B 109.5 . . ?
H21A C21 H21C 109.5 . . ?
H21B C21 H21C 109.5 . . ?
C59 C58 H58 119.9 . . ?
C57 C58 C59 120.2(3) . . ?
C57 C58 H58 119.9 . . ?
C49 C50 H50A 109.5 . . ?
C49 C50 H50B 109.5 . . ?
C49 C50 H50C 109.5 . . ?
H50A C50 H50B 109.5 . . ?
H50A C50 H50C 109.5 . . ?
H50B C50 H50C 109.5 . . ?
C29 C28 H28 119.9 . . ?
C27 C28 C29 120.1(3) . . ?
C27 C28 H28 119.9 . . ?
O1 C70 H70A 110.6 . . ?
O1 C70 H70B 110.6 . . ?
O1 C70 C69 105.9(3) . . ?
H70A C70 H70B 108.7 . . ?
C69 C70 H70A 110.6 . . ?
C69 C70 H70B 110.6 . . ?
O1 C67 H67A 110.5 . . ?
O1 C67 H67B 110.5 . . ?
O1 C67 C68 106.2(3) . . ?
H67A C67 H67B 108.7 . . ?
C68 C67 H67A 110.5 . . ?
C68 C67 H67B 110.5 . . ?
C56 C57 H57 119.5 . . ?
C58 C57 C56 121.1(3) . . ?
C58 C57 H57 119.5 . . ?
C19 C20 H20A 109.5 . . ?
C19 C20 H20B 109.5 . . ?
C19 C20 H20C 109.5 . . ?
H20A C20 H20B 109.5 . . ?
H20A C20 H20C 109.5 . . ?
H20B C20 H20C 109.5 . . ?
C26 C31 H31 107.8 . . ?
C26 C31 C32 112.5(3) . . ?
C26 C31 C33 110.7(3) . . ?
C32 C31 H31 107.8 . . ?
C33 C31 H31 107.8 . . ?
C33 C31 C32 110.1(3) . . ?
C64 C66 H66A 109.5 . . ?
C64 C66 H66B 109.5 . . ?
C64 C66 H66C 109.5 . . ?
H66A C66 H66B 109.5 . . ?
H66A C66 H66C 109.5 . . ?
H66B C66 H66C 109.5 . . ?
C26 C27 H27 119.3 . . ?
C28 C27 C26 121.3(3) . . ?
C28 C27 H27 119.3 . . ?
C64 C65 H65A 109.5 . . ?
C64 C65 H65B 109.5 . . ?
C64 C65 H65C 109.5 . . ?
H65A C65 H65B 109.5 . . ?
H65A C65 H65C 109.5 . . ?
H65B C65 H65C 109.5 . . ?
C67 C68 H68A 111.0 . . ?
C67 C68 H68B 111.0 . . ?
C67 C68 C69 103.6(3) . . ?
H68A C68 H68B 109.0 . . ?
C69 C68 H68A 111.0 . . ?
C69 C68 H68B 111.0 . . ?
C70 C69 H69A 110.9 . . ?
C70 C69 H69B 110.9 . . ?
C68 C69 C70 104.4(3) . . ?
C68 C69 H69A 110.9 . . ?
C68 C69 H69B 110.9 . . ?
H69A C69 H69B 108.9 . . ?
C34 C35 H35A 109.5 . . ?
C34 C35 H35B 109.5 . . ?
C34 C35 H35C 109.5 . . ?
H35A C35 H35B 109.5 . . ?
H35A C35 H35C 109.5 . . ?
H35B C35 H35C 109.5 . . ?
C52 C53 H53A 109.5 . . ?
C52 C53 H53B 109.5 . . ?
C52 C53 H53C 109.5 . . ?
H53A C53 H53B 109.5 . . ?
H53A C53 H53C 109.5 . . ?
H53B C53 H53C 109.5 . . ?
C22 C24 H24A 109.5 . . ?
C22 C24 H24B 109.5 . . ?
C22 C24 H24C 109.5 . . ?
H24A C24 H24B 109.5 . . ?
H24A C24 H24C 109.5 . . ?
H24B C24 H24C 109.5 . . ?
C34 C36 H36A 109.5 . . ?
C34 C36 H36B 109.5 . . ?
C34 C36 H36C 109.5 . . ?
H36A C36 H36B 109.5 . . ?
H36A C36 H36C 109.5 . . ?
H36B C36 H36C 109.5 . . ?
C74 O2 C71 101.9(6) . . ?
C56 C61 H61 107.4 . . ?
C56 C61 C63 110.6(4) . . ?
C62 C61 C56 113.1(3) . . ?
C62 C61 H61 107.4 . . ?
C62 C61 C63 110.7(4) . . ?
C63 C61 H61 107.4 . . ?
C31 C32 H32A 109.5 . . ?
C31 C32 H32B 109.5 . . ?
C31 C32 H32C 109.5 . . ?
H32A C32 H32B 109.5 . . ?
H32A C32 H32C 109.5 . . ?
H32B C32 H32C 109.5 . . ?
C76 C77 H77A 109.5 . . ?
C76 C77 H77B 109.5 . . ?
C76 C77 H77C 109.5 . . ?
H77A C77 H77B 109.5 . . ?
H77A C77 H77C 109.5 . . ?
H77B C77 H77C 109.5 . . ?
C22 C23 H23A 109.5 . . ?
C22 C23 H23B 109.5 . . ?
C22 C23 H23C 109.5 . . ?
H23A C23 H23B 109.5 . . ?
H23A C23 H23C 109.5 . . ?
H23B C23 H23C 109.5 . . ?
C31 C33 H33A 109.5 . . ?
C31 C33 H33B 109.5 . . ?
C31 C33 H33C 109.5 . . ?
H33A C33 H33B 109.5 . . ?
H33A C33 H33C 109.5 . . ?
H33B C33 H33C 109.5 . . ?
C61 C62 H62A 109.5 . . ?
C61 C62 H62B 109.5 . . ?
C61 C62 H62C 109.5 . . ?
H62A C62 H62B 109.5 . . ?
H62A C62 H62C 109.5 . . ?
H62B C62 H62C 109.5 . . ?
O2 C74 C73 127.4(9) . . ?
O2 C74 C75 163.7(10) . . ?
C73 C74 C75 38.1(9) . . ?
C61 C63 H63A 109.5 . . ?
C61 C63 H63B 109.5 . . ?
C61 C63 H63C 109.5 . . ?
H63A C63 H63B 109.5 . . ?
H63A C63 H63C 109.5 . . ?
H63B C63 H63C 109.5 . . ?
C71 C72 C72 51.1(5) . 3_666 ?
C71 C72 C72 54.2(6) 3_666 3_666 ?
C71 C72 C71 105.3(8) 3_666 . ?
C71 C72 C73 146.1(10) 3_666 . ?
C71 C72 C73 108.3(9) . . ?
C73 C72 C72 159.0(10) . 3_666 ?
C72 C71 O2 158.8(8) 3_666 . ?
C72 C71 O2 88.7(7) . . ?
C72 C71 C72 74.7(8) 3_666 . ?
C74 C73 C72 96.1(9) . . ?
C75 C73 C74 97.3(16) . . ?
C75 C73 C72 133.0(17) . . ?
C73 C75 C74 44.6(12) . . ?

loop_
_geom_bond_atom_site_label_1
_geom_bond_atom_site_label_2
_geom_bond_distance
_geom_bond_site_symmetry_2
_geom_bond_publ_flag
Sn01 O1 2.457(2) . ?
Sn01 N2 2.104(2) . ?
Sn01 N1 2.099(2) . ?
Cl2 C4 1.743(3) . ?
Cl1 C3 1.741(3) . ?
O1 C70 1.452(4) . ?
O1 C67 1.449(4) . ?
N2 C37 1.406(3) . ?
N2 C6 1.395(3) . ?
N1 C7 1.411(3) . ?
N1 C1 1.391(3) . ?
C37 C38 1.400(3) . ?
C37 C42 1.409(3) . ?
C5 H5 0.9500 . ?
C5 C6 1.395(3) . ?
C5 C4 1.397(3) . ?
C6 C1 1.428(3) . ?
C43 C39 1.500(3) . ?
C43 C44 1.402(4) . ?
C43 C48 1.402(4) . ?
C39 C38 1.393(3) . ?
C39 C40 1.396(3) . ?
C2 H2 0.9500 . ?
C2 C1 1.397(3) . ?
C2 C3 1.389(4) . ?
C12 H12 0.9500 . ?
C12 C7 1.399(3) . ?
C12 C11 1.392(3) . ?
C7 C8 1.402(3) . ?
C41 C42 1.389(3) . ?
C41 C40 1.394(3) . ?
C41 C55 1.505(3) . ?
C8 H8 0.9500 . ?
C8 C9 1.394(3) . ?
C9 C10 1.392(3) . ?
C9 C13 1.504(3) . ?
C44 C49 1.522(4) . ?
C44 C45 1.400(4) . ?
C38 H38 0.9500 . ?
C42 H42 0.9500 . ?
C10 H10 0.9500 . ?
C10 C11 1.400(3) . ?
C40 H40 0.9500 . ?
C14 C13 1.408(4) . ?
C14 C19 1.527(4) . ?
C14 C15 1.397(4) . ?
C55 C60 1.402(4) . ?
C55 C56 1.405(4) . ?
C49 H49 1.0000 . ?
C49 C51 1.528(4) . ?
C49 C50 1.531(4) . ?
C52 H52 1.0000 . ?
C52 C48 1.522(4) . ?
C52 C54 1.527(4) . ?
C52 C53 1.532(4) . ?
C18 C22 1.525(4) . ?
C18 C17 1.398(4) . ?
C18 C13 1.407(4) . ?
C48 C47 1.397(4) . ?
C22 H22 1.0000 . ?
C22 C24 1.528(5) . ?
C22 C23 1.519(4) . ?
C60 C59 1.402(4) . ?
C60 C64 1.523(4) . ?
C17 H17 0.9500 . ?
C17 C16 1.383(4) . ?
C4 C3 1.376(4) . ?
C11 C25 1.504(3) . ?
C30 C25 1.406(4) . ?
C30 C34 1.522(4) . ?
C30 C29 1.395(4) . ?
C25 C26 1.404(4) . ?
C47 H47 0.9500 . ?
C47 C46 1.387(4) . ?
C19 H19 1.0000 . ?
C19 C21 1.523(4) . ?
C19 C20 1.529(4) . ?
C45 H45 0.9500 . ?
C45 C46 1.381(4) . ?
C59 H59 0.9500 . ?
C59 C58 1.377(5) . ?
C46 H46 0.9500 . ?
C16 H16 0.9500 . ?
C16 C15 1.383(4) . ?
C64 H64 1.0000 . ?
C64 C66 1.532(4) . ?
C64 C65 1.528(4) . ?
C34 H34 1.0000 . ?
C34 C35 1.535(5) . ?
C34 C36 1.524(5) . ?
C15 H15 0.9500 . ?
C54 H54A 0.9800 . ?
C54 H54B 0.9800 . ?
C54 H54C 0.9800 . ?
C51 H51A 0.9800 . ?
C51 H51B 0.9800 . ?
C51 H51C 0.9800 . ?
C56 C57 1.400(4) . ?
C56 C61 1.512(5) . ?
C29 H29 0.9500 . ?
C29 C28 1.385(5) . ?
C26 C31 1.520(5) . ?
C26 C27 1.397(4) . ?
C76 N3 1.121(4) . ?
C76 C77 1.446(5) . ?
C21 H21A 0.9800 . ?
C21 H21B 0.9800 . ?
C21 H21C 0.9800 . ?
C58 H58 0.9500 . ?
C58 C57 1.376(5) . ?
C50 H50A 0.9800 . ?
C50 H50B 0.9800 . ?
C50 H50C 0.9800 . ?
C28 H28 0.9500 . ?
C28 C27 1.375(6) . ?
C70 H70A 0.9900 . ?
C70 H70B 0.9900 . ?
C70 C69 1.512(5) . ?
C67 H67A 0.9900 . ?
C67 H67B 0.9900 . ?
C67 C68 1.499(5) . ?
C57 H57 0.9500 . ?
C20 H20A 0.9800 . ?
C20 H20B 0.9800 . ?
C20 H20C 0.9800 . ?
C31 H31 1.0000 . ?
C31 C32 1.532(5) . ?
C31 C33 1.527(5) . ?
C66 H66A 0.9800 . ?
C66 H66B 0.9800 . ?
C66 H66C 0.9800 . ?
C27 H27 0.9500 . ?
C65 H65A 0.9800 . ?
C65 H65B 0.9800 . ?
C65 H65C 0.9800 . ?
C68 H68A 0.9900 . ?
C68 H68B 0.9900 . ?
C68 C69 1.505(5) . ?
C69 H69A 0.9900 . ?
C69 H69B 0.9900 . ?
C35 H35A 0.9800 . ?
C35 H35B 0.9800 . ?
C35 H35C 0.9800 . ?
C53 H53A 0.9800 . ?
C53 H53B 0.9800 . ?
C53 H53C 0.9800 . ?
C24 H24A 0.9800 . ?
C24 H24B 0.9800 . ?
C24 H24C 0.9800 . ?
C36 H36A 0.9800 . ?
C36 H36B 0.9800 . ?
C36 H36C 0.9800 . ?
O2 C74 1.217(8) . ?
O2 C71 1.755(11) . ?
C61 H61 1.0000 . ?
C61 C62 1.484(6) . ?
C61 C63 1.546(6) . ?
C32 H32A 0.9800 . ?
C32 H32B 0.9800 . ?
C32 H32C 0.9800 . ?
C77 H77A 0.9800 . ?
C77 H77B 0.9800 . ?
C77 H77C 0.9800 . ?
C23 H23A 0.9800 . ?
C23 H23B 0.9800 . ?
C23 H23C 0.9800 . ?
C33 H33A 0.9800 . ?
C33 H33B 0.9800 . ?
C33 H33C 0.9800 . ?
C62 H62A 0.9800 . ?
C62 H62B 0.9800 . ?
C62 H62C 0.9800 . ?
C74 C73 1.245(13) . ?
C74 C75 1.76(2) . ?
C63 H63A 0.9800 . ?
C63 H63B 0.9800 . ?
C63 H63C 0.9800 . ?
C72 C72 1.972(18) 3_666 ?
C72 C71 1.591(12) 3_666 ?
C72 C71 1.657(12) . ?
C72 C73 1.659(14) . ?
C73 C75 1.09(2) . ?
